data_2235142
loop_
_publ_author_name
'Yoon, Yeong Keng'
'Ali, Mohamed Ashraf'
'Choon, Tan Soo'
'Arshad, Suhana'
'Razak, Ibrahim Abdul'

_publ_section_title
;
 Ethyl 2-(4-bromophenyl)-1-phenyl-1<i>H</i>-benzimidazole-5-carboxylate
;
_journal_coeditor_code LH5466
_journal_issue 6
_journal_name_full 'Acta Crystallographica Section E'
_journal_page_first o1683
_journal_paper_doi 10.1107/S1600536812019897
_journal_volume 68
_journal_year 2012
_chemical_formula_iupac 'C22 H17 Br N2 O2'
_chemical_formula_moiety 'C22 H17 Br N2 O2'
_chemical_formula_sum 'C22 H17 Br N2 O2'
_chemical_formula_weight 421.29
_chemical_name_systematic
;
Ethyl 2-(4-bromophenyl)-1-phenyl-1<i>H</i>-benzimidazole-5-carboxylate
;
_space_group_IT_number 2
_symmetry_cell_setting triclinic
_symmetry_space_group_name_Hall '-P 1'
_symmetry_space_group_name_H-M 'P -1'
_atom_sites_solution_hydrogens geom
_atom_sites_solution_primary direct
_atom_sites_solution_secondary difmap
_audit_creation_method SHELXL-97
_cell_angle_alpha 108.2170(10)
_cell_angle_beta 101.1350(10)
_cell_angle_gamma 109.3610(10)
_cell_formula_units_Z 2
_cell_length_a 9.3121(2)
_cell_length_b 9.8136(2)
_cell_length_c 11.8458(2)
_cell_measurement_reflns_used 9874
_cell_measurement_temperature 100.0(10)
_cell_measurement_theta_max 32.66
_cell_measurement_theta_min 2.39
_cell_volume 915.39(3)
_computing_cell_refinement 'SAINT (Bruker, 2009)'
_computing_data_collection 'APEX2 (Bruker, 2009)'
_computing_data_reduction 'SAINT (Bruker, 2009)'
_computing_molecular_graphics 'SHELXTL (Sheldrick, 2008)'
_computing_publication_material
;
SHELXTL (Sheldrick, 2008) and PLATON (Spek, 2009)
;
_computing_structure_refinement 'SHELXTL (Sheldrick, 2008)'
_computing_structure_solution 'SHELXTL (Sheldrick, 2008)'
_diffrn_ambient_temperature 100.0(10)
_diffrn_measured_fraction_theta_full 0.999
_diffrn_measured_fraction_theta_max 0.999
_diffrn_measurement_device_type
;
Bruker SMART APEXII CCD area-detector
;
_diffrn_measurement_method '\f and \w scans'
_diffrn_radiation_monochromator graphite
_diffrn_radiation_source 'fine-focus sealed tube'
_diffrn_radiation_type MoK\a
_diffrn_radiation_wavelength 0.71073
_diffrn_reflns_av_R_equivalents 0.0254
_diffrn_reflns_av_sigmaI/netI 0.0230
_diffrn_reflns_limit_h_max 13
_diffrn_reflns_limit_h_min -13
_diffrn_reflns_limit_k_max 13
_diffrn_reflns_limit_k_min -13
_diffrn_reflns_limit_l_max 16
_diffrn_reflns_limit_l_min -16
_diffrn_reflns_number 21718
_diffrn_reflns_theta_full 30.00
_diffrn_reflns_theta_max 30.00
_diffrn_reflns_theta_min 1.92
_diffrn_standards_number 0
_exptl_absorpt_coefficient_mu 2.265
_exptl_absorpt_correction_T_max 0.7275
_exptl_absorpt_correction_T_min 0.4496
_exptl_absorpt_correction_type multi-scan
_exptl_absorpt_process_details '(<i>SADABS</i>; Bruker, 2009)'
_exptl_crystal_colour colourless
_exptl_crystal_density_diffrn 1.528
_exptl_crystal_density_method 'not measured'
_exptl_crystal_description block
_exptl_crystal_F_000 428
_exptl_crystal_size_max 0.42
_exptl_crystal_size_mid 0.33
_exptl_crystal_size_min 0.15
_refine_diff_density_max 0.528
_refine_diff_density_min -0.646
_refine_ls_extinction_method none
_refine_ls_goodness_of_fit_ref 1.062
_refine_ls_hydrogen_treatment constr
_refine_ls_matrix_type full
_refine_ls_number_parameters 245
_refine_ls_number_reflns 5326
_refine_ls_number_restraints 0
_refine_ls_restrained_S_all 1.062
_refine_ls_R_factor_all 0.0311
_refine_ls_R_factor_gt 0.0272
_refine_ls_shift/su_max 0.001
_refine_ls_shift/su_mean 0.000
_refine_ls_structure_factor_coef Fsqd
_refine_ls_weighting_details 'calc w=1/[\s^2^(Fo^2^)+(0.0366P)^2^+0.3723P] where P=(Fo^2^+2Fc^2^)/3'
_refine_ls_weighting_scheme calc
_refine_ls_wR_factor_gt 0.0693
_refine_ls_wR_factor_ref 0.0712
_reflns_number_gt 4846
_reflns_number_total 5326
_reflns_threshold_expression I>I>2\s(I)
_cod_data_source_file lh5466.cif
_cod_data_source_block I
_cod_database_code 2235142
_cod_database_fobs_code 2235142

loop_
_symmetry_equiv_pos_as_xyz
'x, y, z'
'-x, -y, -z'

loop_
_atom_site_type_symbol
_atom_site_label
_atom_site_fract_x
_atom_site_fract_y
_atom_site_fract_z
_atom_site_U_iso_or_equiv
_atom_site_adp_type
_atom_site_calc_flag
_atom_site_refinement_flags
_atom_site_occupancy
_atom_site_symmetry_multiplicity
Br Br1 -0.680059(17) -0.321236(17) -0.071893(14) 0.02360(5) Uani d . 1 1
O O1 0.66395(12) -0.10601(12) 0.40079(10) 0.0201(2) Uani d . 1 1
O O2 0.84619(13) 0.14498(13) 0.46778(10) 0.0230(2) Uani d . 1 1
N N1 0.12223(14) -0.10878(14) 0.20976(11) 0.0180(2) Uani d . 1 1
N N2 0.16438(14) 0.14058(14) 0.23396(11) 0.0163(2) Uani d . 1 1
C C1 0.31426(17) 0.14481(16) 0.28300(13) 0.0167(2) Uani d . 1 1
C C2 0.46861(18) 0.26876(17) 0.34068(14) 0.0202(3) Uani d . 1 1
H H2A 0.4867 0.3736 0.3505 0.024 Uiso calc R 1 1
C C3 0.59380(18) 0.23123(17) 0.38280(14) 0.0205(3) Uani d . 1 1
H H3A 0.7005 0.3123 0.4226 0.025 Uiso calc R 1 1
C C4 0.56651(17) 0.07511(17) 0.36785(13) 0.0181(3) Uani d . 1 1
C C5 0.41259(17) -0.04732(17) 0.30997(13) 0.0184(3) Uani d . 1 1
H H5A 0.3946 -0.1522 0.2997 0.022 Uiso calc R 1 1
C C6 0.28543(17) -0.01088(16) 0.26745(13) 0.0168(2) Uani d . 1 1
C C7 0.05354(17) -0.01604(16) 0.19171(12) 0.0160(2) Uani d . 1 1
C C8 -0.12145(16) -0.07748(16) 0.13144(12) 0.0164(2) Uani d . 1 1
C C9 -0.21833(17) -0.21394(17) 0.14191(13) 0.0182(3) Uani d . 1 1
H H9A -0.1695 -0.2591 0.1889 0.022 Uiso calc R 1 1
C C10 -0.38444(17) -0.28386(17) 0.08468(13) 0.0192(3) Uani d . 1 1
H H10A -0.4497 -0.3741 0.0945 0.023 Uiso calc R 1 1
C C11 -0.45403(17) -0.21985(17) 0.01266(13) 0.0183(3) Uani d . 1 1
C C12 -0.36095(17) -0.08657(17) -0.00143(13) 0.0183(3) Uani d . 1 1
H H12A -0.4102 -0.0453 -0.0520 0.022 Uiso calc R 1 1
C C13 -0.19447(17) -0.01399(16) 0.05949(13) 0.0172(2) Uani d . 1 1
H H13A -0.1303 0.0788 0.0522 0.021 Uiso calc R 1 1
C C14 0.13582(17) 0.27765(16) 0.24107(13) 0.0168(2) Uani d . 1 1
C C15 0.04564(17) 0.32281(17) 0.31392(13) 0.0187(3) Uani d . 1 1
H H15A 0.0000 0.2619 0.3569 0.022 Uiso calc R 1 1
C C16 0.02336(18) 0.45862(18) 0.32284(14) 0.0220(3) Uani d . 1 1
H H16A -0.0369 0.4914 0.3732 0.026 Uiso calc R 1 1
C C17 0.08845(19) 0.54698(18) 0.25870(15) 0.0236(3) Uani d . 1 1
H H17A 0.0729 0.6397 0.2654 0.028 Uiso calc R 1 1
C C18 0.1760(2) 0.49909(18) 0.18500(15) 0.0250(3) Uani d . 1 1
H H18A 0.2188 0.5582 0.1400 0.030 Uiso calc R 1 1
C C19 0.20176(19) 0.36444(17) 0.17651(14) 0.0208(3) Uani d . 1 1
H H19A 0.2635 0.3326 0.1273 0.025 Uiso calc R 1 1
C C20 0.70792(17) 0.04581(17) 0.41792(13) 0.0183(3) Uani d . 1 1
C C21 0.79333(17) -0.14750(17) 0.44476(13) 0.0199(3) Uani d . 1 1
H H21A 0.8430 -0.0922 0.5375 0.024 Uiso calc R 1 1
H H21B 0.8778 -0.1179 0.4063 0.024 Uiso calc R 1 1
C C22 0.7174(2) -0.32313(19) 0.40531(15) 0.0264(3) Uani d . 1 1
H H22A 0.8004 -0.3580 0.4316 0.040 Uiso calc R 1 1
H H22B 0.6670 -0.3758 0.3135 0.040 Uiso calc R 1 1
H H22C 0.6353 -0.3502 0.4451 0.040 Uiso calc R 1 1

loop_
_atom_site_aniso_label
_atom_site_aniso_U_11
_atom_site_aniso_U_22
_atom_site_aniso_U_33
_atom_site_aniso_U_12
_atom_site_aniso_U_13
_atom_site_aniso_U_23
Br1 0.01607(8) 0.02227(8) 0.02755(8) 0.00650(6) 0.00244(6) 0.00860(6)
O1 0.0153(5) 0.0192(5) 0.0243(5) 0.0073(4) 0.0042(4) 0.0083(4)
O2 0.0168(5) 0.0232(5) 0.0259(5) 0.0062(4) 0.0054(4) 0.0095(4)
N1 0.0162(5) 0.0167(5) 0.0189(5) 0.0060(4) 0.0031(4) 0.0071(5)
N2 0.0162(5) 0.0144(5) 0.0182(5) 0.0060(4) 0.0053(4) 0.0071(4)
C1 0.0171(6) 0.0170(6) 0.0176(6) 0.0076(5) 0.0063(5) 0.0082(5)
C2 0.0196(7) 0.0163(6) 0.0232(7) 0.0057(5) 0.0067(5) 0.0083(5)
C3 0.0167(6) 0.0182(6) 0.0235(7) 0.0042(5) 0.0061(5) 0.0082(5)
C4 0.0167(6) 0.0190(6) 0.0182(6) 0.0073(5) 0.0059(5) 0.0075(5)
C5 0.0183(6) 0.0171(6) 0.0193(6) 0.0071(5) 0.0059(5) 0.0073(5)
C6 0.0166(6) 0.0155(6) 0.0160(6) 0.0052(5) 0.0042(5) 0.0060(5)
C7 0.0173(6) 0.0148(6) 0.0147(6) 0.0057(5) 0.0047(5) 0.0061(5)
C8 0.0158(6) 0.0168(6) 0.0141(6) 0.0063(5) 0.0039(5) 0.0046(5)
C9 0.0195(6) 0.0185(6) 0.0158(6) 0.0077(5) 0.0044(5) 0.0071(5)
C10 0.0191(6) 0.0179(6) 0.0175(6) 0.0053(5) 0.0052(5) 0.0063(5)
C11 0.0164(6) 0.0193(6) 0.0170(6) 0.0077(5) 0.0049(5) 0.0049(5)
C12 0.0207(7) 0.0188(6) 0.0166(6) 0.0111(5) 0.0053(5) 0.0062(5)
C13 0.0188(6) 0.0164(6) 0.0166(6) 0.0077(5) 0.0064(5) 0.0064(5)
C14 0.0171(6) 0.0151(6) 0.0163(6) 0.0061(5) 0.0035(5) 0.0058(5)
C15 0.0176(6) 0.0197(6) 0.0184(6) 0.0075(5) 0.0055(5) 0.0079(5)
C16 0.0202(7) 0.0218(7) 0.0230(7) 0.0107(6) 0.0062(5) 0.0064(6)
C17 0.0234(7) 0.0170(6) 0.0267(7) 0.0084(6) 0.0027(6) 0.0076(6)
C18 0.0322(8) 0.0193(7) 0.0236(7) 0.0087(6) 0.0086(6) 0.0117(6)
C19 0.0262(7) 0.0179(6) 0.0190(6) 0.0087(6) 0.0100(6) 0.0075(5)
C20 0.0183(6) 0.0200(6) 0.0172(6) 0.0080(5) 0.0074(5) 0.0076(5)
C21 0.0178(6) 0.0230(7) 0.0187(6) 0.0105(6) 0.0043(5) 0.0075(5)
C22 0.0304(8) 0.0243(7) 0.0254(7) 0.0135(6) 0.0076(6) 0.0100(6)

loop_
_atom_type_symbol
_atom_type_description
_atom_type_scat_dispersion_real
_atom_type_scat_dispersion_imag
_atom_type_scat_source
C C 0.0033 0.0016 'International Tables Vol C Tables 4.2.6.8 and 6.1.1.4'
H H 0.0000 0.0000 'International Tables Vol C Tables 4.2.6.8 and 6.1.1.4'
N N 0.0061 0.0033 'International Tables Vol C Tables 4.2.6.8 and 6.1.1.4'
O O 0.0106 0.0060 'International Tables Vol C Tables 4.2.6.8 and 6.1.1.4'
Br Br -0.2901 2.4595 'International Tables Vol C Tables 4.2.6.8 and 6.1.1.4'

loop_
_geom_angle_atom_site_label_1
_geom_angle_atom_site_label_2
_geom_angle_atom_site_label_3
_geom_angle
C20 O1 C21 115.96(11)
C7 N1 C6 105.29(11)
C1 N2 C7 106.01(11)
C1 N2 C14 124.37(11)
C7 N2 C14 129.28(12)
N2 C1 C2 131.97(13)
N2 C1 C6 105.65(12)
C2 C1 C6 122.36(13)
C3 C2 C1 116.72(13)
C3 C2 H2A 121.6
C1 C2 H2A 121.6
C2 C3 C4 121.52(13)
C2 C3 H3A 119.2
C4 C3 H3A 119.2
C5 C4 C3 121.27(13)
C5 C4 C20 120.79(13)
C3 C4 C20 117.94(13)
C4 C5 C6 117.74(13)
C4 C5 H5A 121.1
C6 C5 H5A 121.1
N1 C6 C5 129.29(13)
N1 C6 C1 110.30(12)
C5 C6 C1 120.40(13)
N1 C7 N2 112.74(12)
N1 C7 C8 121.69(12)
N2 C7 C8 125.56(12)
C13 C8 C9 119.05(13)
C13 C8 C7 124.21(12)
C9 C8 C7 116.64(12)
C10 C9 C8 120.93(13)
C10 C9 H9A 119.5
C8 C9 H9A 119.5
C9 C10 C11 119.00(13)
C9 C10 H10A 120.5
C11 C10 H10A 120.5
C12 C11 C10 121.39(13)
C12 C11 Br1 119.62(11)
C10 C11 Br1 118.97(11)
C11 C12 C13 119.32(13)
C11 C12 H12A 120.3
C13 C12 H12A 120.3
C12 C13 C8 120.27(13)
C12 C13 H13A 119.9
C8 C13 H13A 119.9
C19 C14 C15 121.23(13)
C19 C14 N2 119.07(12)
C15 C14 N2 119.69(12)
C14 C15 C16 118.92(13)
C14 C15 H15A 120.5
C16 C15 H15A 120.5
C15 C16 C17 120.63(14)
C15 C16 H16A 119.7
C17 C16 H16A 119.7
C18 C17 C16 119.74(14)
C18 C17 H17A 120.1
C16 C17 H17A 120.1
C17 C18 C19 120.41(14)
C17 C18 H18A 119.8
C19 C18 H18A 119.8
C14 C19 C18 119.06(13)
C14 C19 H19A 120.5
C18 C19 H19A 120.5
O2 C20 O1 123.35(13)
O2 C20 C4 125.07(13)
O1 C20 C4 111.58(12)
O1 C21 C22 106.03(12)
O1 C21 H21A 110.5
C22 C21 H21A 110.5
O1 C21 H21B 110.5
C22 C21 H21B 110.5
H21A C21 H21B 108.7
C21 C22 H22A 109.5
C21 C22 H22B 109.5
H22A C22 H22B 109.5
C21 C22 H22C 109.5
H22A C22 H22C 109.5
H22B C22 H22C 109.5

loop_
_geom_bond_atom_site_label_1
_geom_bond_atom_site_label_2
_geom_bond_distance
Br1 C11 1.8967(14)
O1 C20 1.3428(17)
O1 C21 1.4506(17)
O2 C20 1.2124(18)
N1 C7 1.3182(17)
N1 C6 1.3856(18)
N2 C1 1.3858(17)
N2 C7 1.3950(17)
N2 C14 1.4360(17)
C1 C2 1.398(2)
C1 C6 1.4047(19)
C2 C3 1.385(2)
C2 H2A 0.9500
C3 C4 1.414(2)
C3 H3A 0.9500
C4 C5 1.3898(19)
C4 C20 1.4915(19)
C5 C6 1.3953(19)
C5 H5A 0.9500
C7 C8 1.4692(19)
C8 C13 1.4022(19)
C8 C9 1.4031(19)
C9 C10 1.387(2)
C9 H9A 0.9500
C10 C11 1.391(2)
C10 H10A 0.9500
C11 C12 1.390(2)
C12 C13 1.3949(19)
C12 H12A 0.9500
C13 H13A 0.9500
C14 C19 1.3889(19)
C14 C15 1.3906(19)
C15 C16 1.391(2)
C15 H15A 0.9500
C16 C17 1.392(2)
C16 H16A 0.9500
C17 C18 1.386(2)
C17 H17A 0.9500
C18 C19 1.396(2)
C18 H18A 0.9500
C19 H19A 0.9500
C21 C22 1.500(2)
C21 H21A 0.9900
C21 H21B 0.9900
C22 H22A 0.9800
C22 H22B 0.9800
C22 H22C 0.9800

loop_
_geom_hbond_atom_site_label_D
_geom_hbond_atom_site_label_H
_geom_hbond_atom_site_label_A
_geom_hbond_site_symmetry_A
_geom_hbond_distance_DH
_geom_hbond_distance_HA
_geom_hbond_distance_DA
_geom_hbond_angle_DHA
_geom_hbond_publ_flag
C15 H15A O2 1_455 0.95 2.38 3.311(2) 166 yes
C19 H19A Cg2 2_555 0.95 2.59 3.4534(18) 152 yes
C21 H21A Cg1 2_656 0.99 2.64 3.5288(15) 149 yes

loop_
_geom_torsion_atom_site_label_1
_geom_torsion_atom_site_label_2
_geom_torsion_atom_site_label_3
_geom_torsion_atom_site_label_4
_geom_torsion
C7 N2 C1 C2 -178.43(15)
C14 N2 C1 C2 -4.5(2)
C7 N2 C1 C6 0.05(14)
C14 N2 C1 C6 173.96(12)
N2 C1 C2 C3 178.10(14)
C6 C1 C2 C3 -0.2(2)
C1 C2 C3 C4 0.1(2)
C2 C3 C4 C5 0.1(2)
C2 C3 C4 C20 -179.00(13)
C3 C4 C5 C6 -0.3(2)
C20 C4 C5 C6 178.81(12)
C7 N1 C6 C5 178.30(14)
C7 N1 C6 C1 -0.54(15)
C4 C5 C6 N1 -178.52(13)
C4 C5 C6 C1 0.2(2)
N2 C1 C6 N1 0.30(15)
C2 C1 C6 N1 178.95(13)
N2 C1 C6 C5 -178.66(12)
C2 C1 C6 C5 0.0(2)
C6 N1 C7 N2 0.58(15)
C6 N1 C7 C8 179.77(12)
C1 N2 C7 N1 -0.40(15)
C14 N2 C7 N1 -173.91(13)
C1 N2 C7 C8 -179.56(12)
C14 N2 C7 C8 6.9(2)
N1 C7 C8 C13 -149.98(14)
N2 C7 C8 C13 29.1(2)
N1 C7 C8 C9 26.20(19)
N2 C7 C8 C9 -154.71(13)
C13 C8 C9 C10 -1.5(2)
C7 C8 C9 C10 -177.86(12)
C8 C9 C10 C11 2.2(2)
C9 C10 C11 C12 -0.9(2)
C9 C10 C11 Br1 177.12(10)
C10 C11 C12 C13 -1.0(2)
Br1 C11 C12 C13 -179.04(10)
C11 C12 C13 C8 1.7(2)
C9 C8 C13 C12 -0.5(2)
C7 C8 C13 C12 175.61(13)
C1 N2 C14 C19 65.95(18)
C7 N2 C14 C19 -121.62(16)
C1 N2 C14 C15 -112.87(15)
C7 N2 C14 C15 59.56(19)
C19 C14 C15 C16 -0.8(2)
N2 C14 C15 C16 178.04(13)
C14 C15 C16 C17 0.8(2)
C15 C16 C17 C18 0.1(2)
C16 C17 C18 C19 -1.1(2)
C15 C14 C19 C18 -0.2(2)
N2 C14 C19 C18 -179.03(13)
C17 C18 C19 C14 1.2(2)
C21 O1 C20 O2 -0.62(19)
C21 O1 C20 C4 179.17(11)
C5 C4 C20 O2 178.78(14)
C3 C4 C20 O2 -2.1(2)
C5 C4 C20 O1 -1.01(18)
C3 C4 C20 O1 178.09(12)
C20 O1 C21 C22 -175.08(12)

loop_
_cod_related_entry_id
_cod_related_entry_database
_cod_related_entry_code
1 ChemSpider 30657794
